data_7011216
loop_
_publ_author_name
'Hai-Bin Song'
'Zheng-Zhi Zhang'
'Thomas C. W. Mak'

_publ_section_title
;
 Synthesis and structural study of late transition metal complexes of
 N-[(diphenylphosphino)methyl]-2-pyridinamine and
 N-cyclohexyl-N-[(diphenylphosphino)methyl]-2-pyridinamine
;
_journal_issue 7
_journal_name_full 'J. Chem. Soc., Dalton Trans.'
_journal_page_first 1336
_journal_page_last 1343
_journal_paper_doi 10.1039/b109191n
_journal_year 2002
_chemical_formula_sum 'C20 H20 Ag Cl N3 O4 P'
_chemical_formula_weight 540.68
_chemical_name_systematic
; 
? 
;
_space_group_IT_number 7
_symmetry_cell_setting monoclinic
_symmetry_space_group_name_Hall 'P -2yac'
_symmetry_space_group_name_H-M 'P 1 n 1'
_atom_sites_solution_hydrogens geom
_atom_sites_solution_primary direct
_atom_sites_solution_secondary difmap
_audit_creation_method SHELXL-97
_cell_angle_alpha 90.00
_cell_angle_beta 91.452(5)
_cell_angle_gamma 90.00
_cell_formula_units_Z 4
_cell_length_a 11.163(3)
_cell_length_b 17.485(4)
_cell_length_c 11.486(3)
_cell_measurement_temperature 293(2)
_cell_volume 2241.2(10)
_computing_structure_refinement 'SHELXL-97 (Sheldrick, 1997)'
_computing_structure_solution 'SHELXS-97 (Sheldrick, 1990)'
_diffrn_ambient_temperature 293(2)
_diffrn_measured_fraction_theta_full 0.994
_diffrn_measured_fraction_theta_max 0.994
_diffrn_radiation_monochromator graphite
_diffrn_radiation_source 'fine-focus sealed tube'
_diffrn_radiation_type MoK\a
_diffrn_radiation_wavelength 0.71073
_diffrn_reflns_av_R_equivalents 0.0417
_diffrn_reflns_av_sigmaI/netI 0.0596
_diffrn_reflns_limit_h_max 14
_diffrn_reflns_limit_h_min -14
_diffrn_reflns_limit_k_max 22
_diffrn_reflns_limit_k_min -23
_diffrn_reflns_limit_l_max 15
_diffrn_reflns_limit_l_min -6
_diffrn_reflns_number 15419
_diffrn_reflns_theta_full 28.03
_diffrn_reflns_theta_max 28.03
_diffrn_reflns_theta_min 2.12
_exptl_absorpt_coefficient_mu 1.121
_exptl_absorpt_correction_T_max 1.000000
_exptl_absorpt_correction_T_min 0.756527
_exptl_absorpt_correction_type SADABS
_exptl_crystal_colour colorless
_exptl_crystal_density_diffrn 1.602
_exptl_crystal_density_method 'not measured'
_exptl_crystal_description block
_exptl_crystal_F_000 1088
_exptl_crystal_size_max 0.42
_exptl_crystal_size_mid 0.34
_exptl_crystal_size_min 0.30
_refine_diff_density_max 1.011
_refine_diff_density_min -0.459
_refine_diff_density_rms 0.092
_refine_ls_abs_structure_details 'Flack H D (1983), Acta Cryst. A39, 876-881'
_refine_ls_abs_structure_Flack 0.08(5)
_refine_ls_extinction_coef 0.0017(4)
_refine_ls_extinction_expression Fc^*^=kFc[1+0.001xFc^2^\l^3^/sin(2\q)]^-1/4^
_refine_ls_extinction_method SHELXL
_refine_ls_goodness_of_fit_ref 0.944
_refine_ls_hydrogen_treatment mixed
_refine_ls_matrix_type full
_refine_ls_number_parameters 558
_refine_ls_number_reflns 7134
_refine_ls_number_restraints 65
_refine_ls_restrained_S_all 0.964
_refine_ls_R_factor_all 0.0786
_refine_ls_R_factor_gt 0.0487
_refine_ls_shift/su_max 0.005
_refine_ls_shift/su_mean 0.000
_refine_ls_structure_factor_coef Fsqd
_refine_ls_weighting_details 'calc w=1/[\s^2^(Fo^2^)+(0.0783P)^2^+0.0000P] where P=(Fo^2^+2Fc^2^)/3'
_refine_ls_weighting_scheme calc
_refine_ls_wR_factor_gt 0.1219
_refine_ls_wR_factor_ref 0.1349
_reflns_number_gt 4771
_reflns_number_total 7134
_reflns_threshold_expression >2sigma(I)
_cod_data_source_file b109191n.txt
_cod_data_source_block compd6
_cod_depositor_comments
;
The following automatic conversions were performed:
'_symmetry_cell_setting' value 'Monoclinic' changed to 'monoclinic'
according to '/home/saulius/struct/CIF-dictionaries/cif_core.dic'
dictionary named 'cif_core.dic' version 2.4.1 from 2010-06-29.

Automatic conversion script
Id: cif_fix_enum 1527 2010-12-29 10:47:43Z saulius 
;
_cod_original_cell_volume 2241.1(10)
_cod_original_sg_symbol_H-M Pn
_cod_database_code 7011216

loop_
_symmetry_equiv_pos_as_xyz
'x, y, z'
'x+1/2, -y, z+1/2'

loop_
_atom_site_label
_atom_site_type_symbol
_atom_site_fract_x
_atom_site_fract_y
_atom_site_fract_z
_atom_site_U_iso_or_equiv
_atom_site_adp_type
_atom_site_occupancy
_atom_site_symmetry_multiplicity
_atom_site_calc_flag
_atom_site_refinement_flags
_atom_site_disorder_assembly
_atom_site_disorder_group
Ag1 Ag 0.04226(6) 0.21850(4) 0.33980(6) 0.0664(2) Uani 1 1 d . . .
Ag2 Ag 0.08496(6) 0.29666(4) 0.84946(6) 0.0621(2) Uani 1 1 d . . .
P1 P 0.25505(18) 0.33080(11) 0.96553(18) 0.0425(4) Uani 1 1 d . . .
P2 P 0.12603(19) 0.12339(11) 0.46283(19) 0.0474(5) Uani 1 1 d . . .
N1 N -0.0468(6) 0.2825(3) 1.1990(6) 0.0498(16) Uani 1 1 d . . .
N2 N 0.1259(6) 0.3498(4) 1.1600(6) 0.0508(16) Uani 1 1 d . . .
H2A H 0.1545 0.3327 1.2251 0.061 Uiso 1 1 calc R . .
N3 N -0.0408(6) 0.2945(4) 0.6997(6) 0.0492(16) Uani 1 1 d . . .
N4 N 0.0137(6) 0.1719(4) 0.6597(6) 0.0489(15) Uani 1 1 d . . .
H4A H 0.0528 0.1734 0.7252 0.059 Uiso 1 1 calc R . .
N5 N 0.1251(11) 0.3425(5) 0.4379(9) 0.092(3) Uani 1 1 d . . .
N6 N 0.0071(10) 0.1735(6) 0.9388(10) 0.095(3) Uani 1 1 d . . .
C1 C 0.3311(7) 0.2537(4) 1.0397(7) 0.0445(17) Uani 1 1 d . . .
C2 C 0.4129(9) 0.2661(5) 1.1336(9) 0.063(2) Uani 1 1 d . . .
H2B H 0.4285 0.3159 1.1578 0.076 Uiso 1 1 calc R . .
C3 C 0.4692(9) 0.2080(6) 1.1892(10) 0.072(3) Uani 1 1 d . . .
H3A H 0.5238 0.2178 1.2499 0.086 Uiso 1 1 calc R . .
C4 C 0.4452(10) 0.1341(8) 1.1557(13) 0.096(4) Uani 1 1 d . . .
H4B H 0.4830 0.0937 1.1945 0.116 Uiso 1 1 calc R . .
C5 C 0.3669(10) 0.1197(5) 1.0665(13) 0.089(4) Uani 1 1 d . . .
H5B H 0.3512 0.0693 1.0451 0.106 Uiso 1 1 calc R . .
C6 C 0.3094(8) 0.1785(5) 1.0063(10) 0.063(3) Uani 1 1 d . . .
H6A H 0.2570 0.1677 0.9443 0.076 Uiso 1 1 calc R . .
C7 C 0.3765(8) 0.3827(4) 0.8996(7) 0.053(2) Uani 1 1 d . . .
C8 C 0.3657(12) 0.4622(6) 0.8822(12) 0.088(4) Uani 1 1 d . . .
H8A H 0.2971 0.4880 0.9046 0.105 Uiso 1 1 calc R . .
C9 C 0.4592(15) 0.5017(7) 0.8311(13) 0.101(4) Uani 1 1 d . . .
H9A H 0.4533 0.5545 0.8232 0.122 Uiso 1 1 calc R . .
C10 C 0.5550(13) 0.4672(8) 0.7937(13) 0.098(4) Uani 1 1 d . . .
H10A H 0.6158 0.4947 0.7589 0.117 Uiso 1 1 calc R . .
C11 C 0.5626(12) 0.3923(9) 0.8069(13) 0.108(5) Uani 1 1 d . . .
H11A H 0.6293 0.3675 0.7781 0.130 Uiso 1 1 calc R . .
C12 C 0.4747(11) 0.3476(7) 0.8626(11) 0.085(3) Uani 1 1 d . . .
H12A H 0.4852 0.2953 0.8730 0.102 Uiso 1 1 calc R . .
C13 C 0.2060(7) 0.3913(5) 1.0854(7) 0.0490(19) Uani 1 1 d . . .
H13A H 0.2753 0.4085 1.1308 0.059 Uiso 1 1 calc R . .
H13B H 0.1653 0.4361 1.0540 0.059 Uiso 1 1 calc R . .
C14 C 0.0095(7) 0.3365(4) 1.1340(7) 0.0435(17) Uani 1 1 d . . .
C15 C -0.0516(7) 0.3735(5) 1.0431(8) 0.059(2) Uani 1 1 d . . .
H15A H -0.0127 0.4089 0.9970 0.071 Uiso 1 1 calc R . .
C16 C -0.1698(9) 0.3567(6) 1.0229(10) 0.075(3) Uani 1 1 d . . .
H16A H -0.2102 0.3791 0.9598 0.090 Uiso 1 1 calc R . .
C17 C -0.2312(10) 0.3066(7) 1.0953(13) 0.091(4) Uani 1 1 d . . .
H17A H -0.3136 0.2994 1.0880 0.109 Uiso 1 1 calc R . .
C18 C -0.1648(9) 0.2695(6) 1.1756(9) 0.063(3) Uani 1 1 d . . .
H18A H -0.2024 0.2320 1.2188 0.076 Uiso 1 1 calc R . .
C19 C 0.1564(8) 0.0289(5) 0.4050(8) 0.055(2) Uani 1 1 d . . .
C20 C 0.1515(11) -0.0359(5) 0.4682(11) 0.080(3) Uani 1 1 d . . .
H20A H 0.1259 -0.0345 0.5446 0.096 Uiso 1 1 calc R . .
C21 C 0.1847(12) -0.1047(7) 0.4184(15) 0.093(4) Uani 1 1 d . . .
H21A H 0.1788 -0.1487 0.4634 0.112 Uiso 1 1 calc R . .
C22 C 0.2237(10) -0.1121(8) 0.3128(16) 0.099(5) Uani 1 1 d . . .
H22A H 0.2505 -0.1591 0.2858 0.119 Uiso 1 1 calc R . .
C23 C 0.2239(14) -0.0491(8) 0.2438(13) 0.109(4) Uani 1 1 d . . .
H23A H 0.2444 -0.0532 0.1660 0.131 Uiso 1 1 calc R . .
C24 C 0.1929(13) 0.0227(7) 0.2905(11) 0.097(4) Uani 1 1 d . . .
H24A H 0.1969 0.0662 0.2443 0.116 Uiso 1 1 calc R . .
C25 C 0.2682(8) 0.1531(5) 0.5317(8) 0.052(2) Uani 1 1 d . . .
C26 C 0.3103(9) 0.1236(6) 0.6364(8) 0.064(2) Uani 1 1 d . . .
H26A H 0.2626 0.0900 0.6775 0.077 Uiso 1 1 calc R . .
C27 C 0.4210(9) 0.1430(7) 0.6807(11) 0.081(3) Uani 1 1 d . . .
H27A H 0.4501 0.1196 0.7484 0.097 Uiso 1 1 calc R . .
C28 C 0.4883(10) 0.1955(8) 0.6272(14) 0.103(4) Uani 1 1 d . . .
H28A H 0.5618 0.2105 0.6597 0.124 Uiso 1 1 calc R . .
C29 C 0.4463(10) 0.2275(8) 0.5217(14) 0.102(4) Uani 1 1 d . . .
H29A H 0.4924 0.2636 0.4837 0.122 Uiso 1 1 calc R . .
C30 C 0.3380(9) 0.2057(5) 0.4749(11) 0.076(3) Uani 1 1 d . . .
H30A H 0.3111 0.2264 0.4044 0.091 Uiso 1 1 calc R . .
C31 C 0.0277(8) 0.1043(4) 0.5877(7) 0.0480(18) Uani 1 1 d . . .
H31A H -0.0504 0.0878 0.5586 0.058 Uiso 1 1 calc R . .
H31B H 0.0618 0.0633 0.6347 0.058 Uiso 1 1 calc R . .
C32 C -0.0563(6) 0.2325(4) 0.6313(7) 0.0434(17) Uani 1 1 d . . .
C33 C -0.1409(7) 0.2334(5) 0.5392(8) 0.053(2) Uani 1 1 d . . .
H33A H -0.1513 0.1901 0.4930 0.064 Uiso 1 1 calc R . .
C34 C -0.2072(8) 0.2962(6) 0.5170(8) 0.064(2) Uani 1 1 d . . .
H34A H -0.2619 0.2972 0.4545 0.077 Uiso 1 1 calc R . .
C35 C -0.1923(9) 0.3601(6) 0.5900(10) 0.072(3) Uani 1 1 d . . .
H35A H -0.2395 0.4035 0.5793 0.087 Uiso 1 1 calc R . .
C36 C -0.1087(9) 0.3571(5) 0.6752(9) 0.062(2) Uani 1 1 d . . .
H36A H -0.0962 0.4006 0.7205 0.074 Uiso 1 1 calc R . .
C37 C 0.1750(11) 0.3775(7) 0.5064(11) 0.085(3) Uani 1 1 d . . .
C38 C 0.242(2) 0.4227(12) 0.5863(14) 0.178(10) Uani 1 1 d . . .
H38A H 0.3000 0.3911 0.6268 0.267 Uiso 1 1 calc R . .
H38B H 0.1896 0.4454 0.6412 0.267 Uiso 1 1 calc R . .
H38C H 0.2831 0.4622 0.5450 0.267 Uiso 1 1 calc R . .
C39 C -0.0074(9) 0.1170(8) 0.9810(9) 0.076(3) Uani 1 1 d . . .
C40 C -0.0276(13) 0.0407(8) 1.0324(17) 0.128(6) Uani 1 1 d . . .
H40A H -0.0962 0.0173 0.9950 0.191 Uiso 1 1 calc R . .
H40B H -0.0413 0.0460 1.1141 0.191 Uiso 1 1 calc R . .
H40C H 0.0417 0.0092 1.0214 0.191 Uiso 1 1 calc R . .
Cl1 Cl 0.7369(2) 0.05799(13) -0.6571(2) 0.0664(6) Uani 1 1 d D . .
O1 O 0.6597(9) 0.0010(5) -0.6877(10) 0.137(4) Uani 1 1 d D . .
O2 O 0.7311(18) 0.0645(11) -0.5355(10) 0.105(6) Uani 0.50 1 d PD . .
O3 O 0.704(3) 0.1243(10) -0.708(2) 0.300 Uiso 0.50 1 d PD . .
O4 O 0.8524(10) 0.0412(14) -0.679(2) 0.164(13) Uani 0.50 1 d PD . .
O2' O 0.6737(14) 0.1197(10) -0.613(2) 0.146(10) Uani 0.50 1 d PD . .
O3' O 0.782(3) 0.0868(16) -0.7611(19) 0.300 Uiso 0.50 1 d PD . .
O4' O 0.825(2) 0.0378(10) -0.586(3) 0.35(4) Uani 0.50 1 d PD . .
Cl2 Cl 0.0203(3) 0.55402(14) -0.1588(3) 0.0799(7) Uani 1 1 d D . .
O5 O 0.0800(12) 0.6126(6) -0.2051(14) 0.214(8) Uani 1 1 d D . .
O6 O 0.0732(10) 0.4834(4) -0.1688(10) 0.127(3) Uani 1 1 d D . .
O7 O -0.1004(8) 0.5537(8) -0.1730(12) 0.186(6) Uani 1 1 d D . .
O8 O 0.0433(14) 0.5620(7) -0.0323(9) 0.166(5) Uani 1 1 d D . .

loop_
_atom_site_aniso_label
_atom_site_aniso_U_11
_atom_site_aniso_U_22
_atom_site_aniso_U_33
_atom_site_aniso_U_23
_atom_site_aniso_U_13
_atom_site_aniso_U_12
Ag1 0.0786(5) 0.0673(4) 0.0534(4) 0.0264(4) 0.0030(4) 0.0074(3)
Ag2 0.0585(4) 0.0741(4) 0.0527(4) -0.0162(4) -0.0153(3) -0.0042(3)
P1 0.0466(10) 0.0470(10) 0.0336(10) -0.0034(8) -0.0026(8) -0.0083(8)
P2 0.0566(12) 0.0484(11) 0.0373(11) 0.0055(9) 0.0014(9) 0.0035(9)
N1 0.063(4) 0.047(4) 0.040(4) 0.006(3) 0.005(3) 0.001(3)
N2 0.059(4) 0.063(4) 0.031(4) 0.011(3) 0.000(3) 0.005(3)
N3 0.056(4) 0.047(4) 0.044(4) -0.013(3) 0.005(3) -0.003(3)
N4 0.058(4) 0.053(4) 0.036(4) -0.007(3) -0.004(3) 0.009(3)
N5 0.135(9) 0.075(6) 0.064(6) -0.008(5) -0.013(6) -0.004(6)
N6 0.113(8) 0.094(7) 0.078(7) 0.026(6) 0.000(6) -0.039(6)
C1 0.041(4) 0.050(4) 0.043(4) 0.001(3) 0.003(3) -0.006(3)
C2 0.068(5) 0.055(5) 0.066(6) -0.008(4) -0.014(5) 0.006(4)
C3 0.075(6) 0.086(7) 0.055(6) -0.002(5) -0.009(5) 0.019(5)
C4 0.072(7) 0.104(9) 0.112(11) 0.047(8) -0.003(7) 0.028(6)
C5 0.088(7) 0.051(5) 0.124(11) -0.007(6) -0.033(8) -0.001(5)
C6 0.063(5) 0.046(4) 0.080(7) -0.018(5) -0.011(5) 0.000(4)
C7 0.065(5) 0.051(4) 0.041(5) 0.007(4) -0.008(4) -0.013(4)
C8 0.093(8) 0.077(7) 0.094(10) 0.013(6) 0.017(7) -0.009(6)
C9 0.123(11) 0.084(8) 0.099(11) 0.016(7) 0.041(9) -0.042(8)
C10 0.095(9) 0.114(10) 0.085(9) 0.034(8) 0.010(7) -0.041(8)
C11 0.086(9) 0.138(11) 0.103(11) 0.019(9) 0.050(8) -0.011(8)
C12 0.085(8) 0.092(7) 0.079(8) 0.013(6) 0.028(6) 0.004(6)
C13 0.053(4) 0.051(4) 0.043(5) 0.003(4) 0.000(4) -0.004(3)
C14 0.049(4) 0.044(4) 0.038(4) 0.002(3) -0.004(3) 0.006(3)
C15 0.052(5) 0.067(5) 0.058(6) 0.015(4) 0.002(4) 0.012(4)
C16 0.069(6) 0.090(7) 0.066(7) 0.034(6) -0.006(5) 0.010(5)
C17 0.050(5) 0.116(9) 0.105(11) 0.002(8) -0.007(6) 0.000(6)
C18 0.067(6) 0.077(6) 0.046(5) 0.018(5) 0.008(5) -0.019(5)
C19 0.051(5) 0.068(5) 0.046(5) -0.008(4) -0.006(4) 0.009(4)
C20 0.115(8) 0.050(5) 0.074(7) -0.008(5) -0.012(7) 0.019(5)
C21 0.100(9) 0.067(7) 0.114(11) -0.008(7) 0.011(8) 0.008(6)
C22 0.067(7) 0.085(8) 0.144(14) -0.063(9) 0.003(8) 0.012(6)
C23 0.140(12) 0.113(11) 0.076(9) -0.024(8) 0.021(8) 0.023(9)
C24 0.151(11) 0.088(7) 0.052(6) -0.003(6) 0.032(7) 0.028(8)
C25 0.060(5) 0.053(4) 0.043(5) 0.008(4) 0.006(4) 0.002(4)
C26 0.071(6) 0.075(6) 0.045(5) 0.010(5) -0.008(5) -0.013(5)
C27 0.069(6) 0.094(7) 0.078(8) 0.020(6) -0.021(6) -0.001(6)
C28 0.057(6) 0.142(11) 0.111(11) 0.012(9) 0.001(7) -0.019(7)
C29 0.058(6) 0.126(10) 0.121(12) 0.038(9) -0.003(7) -0.020(6)
C30 0.067(6) 0.074(6) 0.087(8) 0.023(6) 0.007(6) 0.009(5)
C31 0.060(5) 0.043(4) 0.041(4) 0.004(3) 0.000(4) 0.005(3)
C32 0.039(4) 0.056(4) 0.036(4) 0.001(3) 0.000(3) -0.001(3)
C33 0.051(4) 0.063(5) 0.045(5) -0.004(4) -0.006(4) 0.000(4)
C34 0.054(5) 0.095(7) 0.042(5) -0.001(5) -0.009(4) 0.014(5)
C35 0.074(6) 0.079(6) 0.063(7) 0.003(5) -0.002(5) 0.036(5)
C36 0.073(6) 0.061(5) 0.051(6) -0.002(4) -0.005(5) 0.011(4)
C37 0.098(8) 0.096(8) 0.062(7) -0.002(6) 0.007(7) -0.018(7)
C38 0.24(2) 0.24(2) 0.062(9) -0.032(12) 0.006(12) -0.140(18)
C39 0.058(5) 0.126(9) 0.045(5) 0.000(6) 0.008(4) -0.022(6)
C40 0.105(10) 0.116(11) 0.162(16) 0.061(11) 0.024(11) -0.004(8)
Cl1 0.0740(15) 0.0684(13) 0.0561(14) -0.0029(11) -0.0107(12) -0.0032(12)
O1 0.119(8) 0.147(8) 0.147(11) -0.070(8) 0.017(7) -0.036(7)
O2 0.146(17) 0.131(15) 0.038(8) 0.001(9) 0.013(10) 0.002(12)
O4 0.041(9) 0.32(4) 0.13(2) -0.07(2) -0.008(11) 0.006(14)
O2' 0.109(13) 0.151(17) 0.18(2) -0.126(18) -0.051(14) 0.046(13)
O4' 0.40(6) 0.14(2) 0.48(7) -0.18(3) -0.42(6) 0.15(3)
Cl2 0.0862(18) 0.0643(13) 0.089(2) 0.0157(14) -0.0057(15) 0.0025(13)
O5 0.220(14) 0.151(9) 0.27(2) 0.126(12) -0.041(14) -0.042(10)
O6 0.173(10) 0.105(6) 0.102(8) 0.014(6) 0.013(7) 0.028(7)
O7 0.096(8) 0.34(2) 0.122(11) 0.023(12) -0.015(8) 0.034(10)
O8 0.219(14) 0.192(12) 0.083(8) -0.009(8) -0.045(9) -0.021(9)

loop_
_atom_type_symbol
_atom_type_description
_atom_type_scat_dispersion_real
_atom_type_scat_dispersion_imag
_atom_type_scat_source
C C 0.0033 0.0016 'International Tables Vol C Tables 4.2.6.8 and 6.1.1.4'
H H 0.0000 0.0000 'International Tables Vol C Tables 4.2.6.8 and 6.1.1.4'
N N 0.0061 0.0033 'International Tables Vol C Tables 4.2.6.8 and 6.1.1.4'
O O 0.0106 0.0060 'International Tables Vol C Tables 4.2.6.8 and 6.1.1.4'
P P 0.1023 0.0942 'International Tables Vol C Tables 4.2.6.8 and 6.1.1.4'
Cl Cl 0.1484 0.1585 'International Tables Vol C Tables 4.2.6.8 and 6.1.1.4'
Ag Ag -0.8971 1.1015 'International Tables Vol C Tables 4.2.6.8 and 6.1.1.4'

loop_
_geom_angle_atom_site_label_1
_geom_angle_atom_site_label_2
_geom_angle_atom_site_label_3
_geom_angle
_geom_angle_site_symmetry_1
_geom_angle_site_symmetry_3
_geom_angle_publ_flag
N1 Ag1 P2 165.90(18) 1_554 . ?
N1 Ag1 N5 92.5(3) 1_554 . ?
P2 Ag1 N5 101.4(2) . . ?
N3 Ag2 P1 159.05(19) . . ?
N3 Ag2 N6 94.8(3) . . ?
P1 Ag2 N6 105.3(2) . . ?
C1 P1 C7 103.0(4) . . ?
C1 P1 C13 102.9(4) . . ?
C7 P1 C13 105.4(4) . . ?
C1 P1 Ag2 116.1(3) . . ?
C7 P1 Ag2 119.2(3) . . ?
C13 P1 Ag2 108.5(3) . . ?
C19 P2 C25 104.4(4) . . ?
C19 P2 C31 103.8(4) . . ?
C25 P2 C31 103.9(4) . . ?
C19 P2 Ag1 119.8(3) . . ?
C25 P2 Ag1 112.6(3) . . ?
C31 P2 Ag1 110.8(3) . . ?
C18 N1 C14 117.7(7) . . ?
C18 N1 Ag1 118.9(6) . 1_556 ?
C14 N1 Ag1 123.4(5) . 1_556 ?
C14 N2 C13 124.2(6) . . ?
C32 N3 C36 117.7(8) . . ?
C32 N3 Ag2 122.8(5) . . ?
C36 N3 Ag2 119.5(6) . . ?
C32 N4 C31 124.7(7) . . ?
C37 N5 Ag1 156.1(10) . . ?
C39 N6 Ag2 168.4(10) . . ?
C6 C1 C2 117.4(8) . . ?
C6 C1 P1 120.2(7) . . ?
C2 C1 P1 122.4(6) . . ?
C3 C2 C1 122.1(9) . . ?
C2 C3 C4 119.5(10) . . ?
C5 C4 C3 120.4(10) . . ?
C4 C5 C6 121.4(10) . . ?
C5 C6 C1 119.3(9) . . ?
C12 C7 C8 118.5(10) . . ?
C12 C7 P1 122.1(7) . . ?
C8 C7 P1 119.4(8) . . ?
C9 C8 C7 119.1(12) . . ?
C10 C9 C8 122.5(12) . . ?
C9 C10 C11 118.0(12) . . ?
C10 C11 C12 123.7(13) . . ?
C7 C12 C11 118.2(11) . . ?
N2 C13 P1 110.9(5) . . ?
N2 C14 N1 117.0(7) . . ?
N2 C14 C15 122.5(7) . . ?
N1 C14 C15 120.5(7) . . ?
C16 C15 C14 118.7(8) . . ?
C15 C16 C17 121.3(9) . . ?
C18 C17 C16 116.3(10) . . ?
C17 C18 N1 125.1(9) . . ?
C20 C19 C24 117.4(10) . . ?
C20 C19 P2 123.9(8) . . ?
C24 C19 P2 118.6(8) . . ?
C19 C20 C21 119.5(12) . . ?
C22 C21 C20 124.6(14) . . ?
C21 C22 C23 117.9(11) . . ?
C22 C23 C24 119.7(13) . . ?
C19 C24 C23 120.6(12) . . ?
C30 C25 C26 118.5(9) . . ?
C30 C25 P2 118.6(7) . . ?
C26 C25 P2 122.9(7) . . ?
C27 C26 C25 121.1(9) . . ?
C28 C27 C26 120.6(11) . . ?
C27 C28 C29 119.2(11) . . ?
C30 C29 C28 120.1(11) . . ?
C29 C30 C25 120.4(11) . . ?
N4 C31 P2 111.6(5) . . ?
N3 C32 N4 115.1(7) . . ?
N3 C32 C33 120.5(7) . . ?
N4 C32 C33 124.4(8) . . ?
C34 C33 C32 120.6(8) . . ?
C33 C34 C35 118.7(8) . . ?
C36 C35 C34 118.4(8) . . ?
C35 C36 N3 124.1(9) . . ?
N5 C37 C38 176.3(14) . . ?
N6 C39 C40 177.8(14) . . ?
O4' Cl1 O3 134.1(14) . . ?
O4' Cl1 O4 49.8(16) . . ?
O3 Cl1 O4 111.0(11) . . ?
O4' Cl1 O1 115.2(10) . . ?
O3 Cl1 O1 110.8(10) . . ?
O4 Cl1 O1 113.2(9) . . ?
O4' Cl1 O2' 111.3(10) . . ?
O3 Cl1 O2' 49.7(14) . . ?
O4 Cl1 O2' 137.0(11) . . ?
O1 Cl1 O2' 109.8(8) . . ?
O4' Cl1 O3' 110.2(11) . . ?
O3 Cl1 O3' 54.7(16) . . ?
O4 Cl1 O3' 63.3(17) . . ?
O1 Cl1 O3' 106.4(11) . . ?
O2' Cl1 O3' 103.2(10) . . ?
O4' Cl1 O2 57.1(15) . . ?
O3 Cl1 O2 109.9(11) . . ?
O4 Cl1 O2 105.9(9) . . ?
O1 Cl1 O2 105.8(8) . . ?
O2' Cl1 O2 62.5(11) . . ?
O3' Cl1 O2 147.6(13) . . ?
O4' O2 Cl1 57.7(9) . . ?
O4' O2 O2' 108.2(15) . . ?
Cl1 O2 O2' 58.3(8) . . ?
O2' O3 O3' 130.1(18) . . ?
O2' O3 Cl1 67.3(10) . . ?
O3' O3 Cl1 64.9(12) . . ?
O4' O4 Cl1 63.0(10) . . ?
O4' O4 O3' 119.3(16) . . ?
Cl1 O4 O3' 60.0(10) . . ?
O3 O2' Cl1 63.0(10) . . ?
O3 O2' O2 119.5(14) . . ?
Cl1 O2' O2 59.2(7) . . ?
O3 O3' Cl1 60.3(10) . . ?
O3 O3' O4 110.0(17) . . ?
Cl1 O3' O4 56.7(10) . . ?
O4 O4' O2 130.7(16) . . ?
O4 O4' Cl1 67.2(12) . . ?
O2 O4' Cl1 65.2(10) . . ?
O5 Cl2 O7 117.3(7) . . ?
O5 Cl2 O6 115.8(8) . . ?
O7 Cl2 O6 114.5(8) . . ?
O5 Cl2 O8 104.1(8) . . ?
O7 Cl2 O8 105.5(9) . . ?
O6 Cl2 O8 96.0(7) . . ?

loop_
_geom_bond_atom_site_label_1
_geom_bond_atom_site_label_2
_geom_bond_distance
_geom_bond_site_symmetry_2
_geom_bond_publ_flag
Ag1 N1 2.185(7) 1_554 ?
Ag1 P2 2.360(2) . ?
Ag1 N5 2.603(10) . ?
Ag2 N3 2.192(7) . ?
Ag2 P1 2.369(2) . ?
Ag2 N6 2.548(10) . ?
P1 C1 1.796(8) . ?
P1 C7 1.813(9) . ?
P1 C13 1.831(9) . ?
P2 C19 1.816(9) . ?
P2 C25 1.830(9) . ?
P2 C31 1.859(9) . ?
N1 C18 1.356(12) . ?
N1 C14 1.366(10) . ?
N1 Ag1 2.185(7) 1_556 ?
N2 C14 1.346(10) . ?
N2 C13 1.448(10) . ?
N3 C32 1.347(10) . ?
N3 C36 1.357(11) . ?
N4 C32 1.352(10) . ?
N4 C31 1.452(10) . ?
N5 C37 1.132(14) . ?
N6 C39 1.114(14) . ?
C1 C6 1.389(12) . ?
C1 C2 1.413(12) . ?
C2 C3 1.347(13) . ?
C3 C4 1.372(16) . ?
C4 C5 1.354(17) . ?
C5 C6 1.387(15) . ?
C7 C12 1.335(14) . ?
C7 C8 1.409(13) . ?
C8 C9 1.393(17) . ?
C9 C10 1.309(19) . ?
C10 C11 1.321(18) . ?
C11 C12 1.420(16) . ?
C14 C15 1.392(11) . ?
C15 C16 1.365(13) . ?
C16 C17 1.401(16) . ?
C17 C18 1.335(16) . ?
C19 C20 1.346(13) . ?
C19 C24 1.392(15) . ?
C20 C21 1.387(15) . ?
C21 C22 1.31(2) . ?
C22 C23 1.36(2) . ?
C23 C24 1.410(16) . ?
C25 C30 1.379(13) . ?
C25 C26 1.380(13) . ?
C26 C27 1.368(14) . ?
C27 C28 1.345(16) . ?
C28 C29 1.40(2) . ?
C29 C30 1.365(17) . ?
C32 C33 1.400(11) . ?
C33 C34 1.346(12) . ?
C34 C35 1.405(14) . ?
C35 C36 1.337(14) . ?
C37 C38 1.412(19) . ?
C39 C40 1.478(17) . ?
Cl1 O4' 1.308(12) . ?
Cl1 O3 1.345(14) . ?
Cl1 O4 1.353(12) . ?
Cl1 O1 1.357(8) . ?
Cl1 O2' 1.392(11) . ?
Cl1 O3' 1.402(15) . ?
Cl1 O2 1.404(11) . ?
O2 O4' 1.30(3) . ?
O2 O2' 1.45(2) . ?
O3 O2' 1.15(3) . ?
O3 O3' 1.26(4) . ?
O4 O4' 1.12(4) . ?
O4 O3' 1.45(4) . ?
Cl2 O5 1.339(10) . ?
Cl2 O7 1.353(9) . ?
Cl2 O6 1.375(8) . ?
Cl2 O8 1.476(10) . ?
